data_2239859
loop_
_publ_author_name
'Manimekalai, A.'
'Vijayalakshmi, N.'
'Selvanayagam, S.'

_publ_section_title
;
 Crystal structure of
 (<i>E</i>)-2-(4-methoxystyryl)-2,3-dihydro-1<i>H</i>-perimidine
 acetonitrile monosolvate
;
_journal_coeditor_code SU2762
_journal_issue 9
_journal_name_full 'Acta Crystallographica Section E'
_journal_page_first o959
_journal_paper_doi 10.1107/S1600536814017000
_journal_volume 70
_journal_year 2014
_chemical_formula_iupac 'C20 H18 N2 O, C2 H3 N'
_chemical_formula_moiety 'C20 H18 N2 O, C2 H3 N'
_chemical_formula_sum 'C22 H21 N3 O'
_chemical_formula_weight 343.42
_chemical_name_systematic
;
(<i>E</i>)-2-(4-Methoxystyryl)-2,3-dihydro-1<i>H</i>-perimidine
acetonitrile monosolvate
;
_space_group_crystal_system triclinic
_space_group_IT_number 2
_space_group_name_Hall '-P 1'
_space_group_name_H-M_alt 'P -1'
_symmetry_space_group_name_Hall '-P 1'
_symmetry_space_group_name_H-M 'P -1'
_atom_sites_solution_hydrogens mixed
_atom_sites_solution_primary direct
_atom_sites_solution_secondary difmap
_audit_creation_method SHELXL-2013
_cell_angle_alpha 79.513(7)
_cell_angle_beta 83.861(7)
_cell_angle_gamma 77.076(7)
_cell_formula_units_Z 2
_cell_length_a 7.8128(7)
_cell_length_b 8.4641(7)
_cell_length_c 14.7427(14)
_cell_measurement_reflns_used 2420
_cell_measurement_temperature 292(2)
_cell_measurement_theta_max 26.7
_cell_measurement_theta_min 3.8
_cell_volume 932.11(15)
_computing_cell_refinement 'CrysAlis PRO (Oxford Diffraction, 2008)'
_computing_data_collection 'CrysAlis PRO (Oxford Diffraction, 2008)'
_computing_data_reduction 'CrysAlis PRO (Oxford Diffraction, 2008)'
_computing_molecular_graphics
;
ORTEP-3 for Windows (Farrugia, 2012) and PLATON (Spek, 2009)
;
_computing_publication_material 'PLATON (Spek, 2009)'
_computing_structure_refinement 'SHELXL-2013 (Sheldrick, 2008)'
_computing_structure_solution 'SHELXS97 (Sheldrick, 2008)'
_diffrn_ambient_temperature 292(2)
_diffrn_measured_fraction_theta_full 0.997
_diffrn_measured_fraction_theta_max 0.971
_diffrn_measurement_device_type 'Oxford Diffraction Gemini/EOS CCD'
_diffrn_measurement_method '\f and \w scans'
_diffrn_radiation_source 'fine-focus sealed tube'
_diffrn_radiation_type CuK\a
_diffrn_radiation_wavelength 1.54184
_diffrn_reflns_av_R_equivalents 0.0230
_diffrn_reflns_limit_h_max 9
_diffrn_reflns_limit_h_min -8
_diffrn_reflns_limit_k_max 10
_diffrn_reflns_limit_k_min -9
_diffrn_reflns_limit_l_max 18
_diffrn_reflns_limit_l_min -18
_diffrn_reflns_number 5843
_diffrn_reflns_theta_full 67.684
_diffrn_reflns_theta_max 71.953
_diffrn_reflns_theta_min 3.056
_exptl_absorpt_coefficient_mu 0.604
_exptl_absorpt_correction_T_max 0.890
_exptl_absorpt_correction_T_min 0.840
_exptl_absorpt_correction_type multi-scan
_exptl_absorpt_process_details '(CrysAlis PRO; Oxford Diffraction, 2008)'
_exptl_crystal_colour Colourless
_exptl_crystal_density_diffrn 1.224
_exptl_crystal_density_method 'not measured'
_exptl_crystal_description Block
_exptl_crystal_F_000 364
_exptl_crystal_size_max 0.300
_exptl_crystal_size_mid 0.300
_exptl_crystal_size_min 0.190
_refine_diff_density_max 0.188
_refine_diff_density_min -0.197
_refine_ls_extinction_coef 0.038(2)
_refine_ls_extinction_expression Fc^*^=kFc[1+0.001xFc^2^\l^3^/sin(2\q)]^-1/4^
_refine_ls_extinction_method SHELXL
_refine_ls_goodness_of_fit_ref 1.034
_refine_ls_hydrogen_treatment mixed
_refine_ls_matrix_type full
_refine_ls_number_parameters 246
_refine_ls_number_reflns 3569
_refine_ls_number_restraints 0
_refine_ls_restrained_S_all 1.034
_refine_ls_R_factor_all 0.0549
_refine_ls_R_factor_gt 0.0475
_refine_ls_shift/su_max 0.000
_refine_ls_shift/su_mean 0.000
_refine_ls_structure_factor_coef Fsqd
_refine_ls_weighting_details
;
 w=1/[\s^2^(Fo^2^)+(0.0768P)^2^+0.0999P]
 where P=(Fo^2^+2Fc^2^)/3
;
_refine_ls_weighting_scheme calc
_refine_ls_wR_factor_gt 0.1338
_refine_ls_wR_factor_ref 0.1420
_reflns_number_gt 2940
_reflns_number_total 3569
_reflns_threshold_expression 'I > 2\s(I)'
_cod_data_source_file su2762sup1.cif
_cod_data_source_block I
_cod_database_code 2239859
_cod_database_fobs_code 2239859
_shelx_space_group_comment
;
The symmetry employed for this shelxl refinement is uniquely defined
by the following loop, which should always be used as a source of
symmetry information in preference to the above space-group names.
They are only intended as comments.
;
_shelx_estimated_absorpt_t_min 0.840
_shelx_estimated_absorpt_t_max 0.894
_shelxl_version_number 20.13

loop_
_space_group_symop_operation_xyz
'x, y, z'
'-x, -y, -z'

loop_
_atom_site_type_symbol
_atom_site_label
_atom_site_fract_x
_atom_site_fract_y
_atom_site_fract_z
_atom_site_U_iso_or_equiv
_atom_site_adp_type
_atom_site_calc_flag
_atom_site_occupancy
O O1 0.19042(19) 0.58843(14) 0.01925(7) 0.0797(4) Uani d 1
N N1 0.36331(18) 0.27710(16) 0.60754(8) 0.0591(3) Uani d 1
H H1 0.465(2) 0.295(2) 0.5801(12) 0.070(5) Uiso d 1
N N2 0.10070(17) 0.19149(16) 0.60104(8) 0.0565(3) Uani d 1
H H2 0.027(2) 0.170(2) 0.5698(12) 0.066(5) Uiso d 1
N N3 0.2463(3) 0.7821(3) 0.50695(14) 0.1157(7) Uani d 1
C C1 0.2221(2) 0.49942(17) 0.10443(9) 0.0541(3) Uani d 1
C C2 0.1430(2) 0.57618(17) 0.17864(10) 0.0579(4) Uani d 1
H H2A 0.0739 0.6816 0.1677 0.069 Uiso calc 1
C C3 0.16593(19) 0.49800(17) 0.26764(9) 0.0534(3) Uani d 1
H H3 0.1121 0.5512 0.3164 0.064 Uiso calc 1
C C4 0.26887(17) 0.33940(16) 0.28649(9) 0.0469(3) Uani d 1
C C5 0.34737(19) 0.26561(17) 0.21182(9) 0.0550(4) Uani d 1
H H5 0.4168 0.1603 0.2227 0.066 Uiso calc 1
C C6 0.3260(2) 0.34347(18) 0.12137(10) 0.0577(4) Uani d 1
H H6 0.3811 0.2912 0.0725 0.069 Uiso calc 1
C C7 0.2448(3) 0.5081(3) -0.05893(11) 0.0848(6) Uani d 1
H H7A 0.3710 0.4773 -0.0645 0.127 Uiso calc 1
H H7B 0.2041 0.5813 -0.1137 0.127 Uiso calc 1
H H7C 0.1961 0.4116 -0.0514 0.127 Uiso calc 1
C C8 0.29403(18) 0.25000(17) 0.38074(9) 0.0518(3) Uani d 1
H H8 0.3531 0.1408 0.3858 0.062 Uiso calc 1
C C9 0.2431(2) 0.30587(18) 0.45874(10) 0.0599(4) Uani d 1
H H9 0.1876 0.4158 0.4560 0.072 Uiso calc 1
C C10 0.26927(19) 0.20271(18) 0.55165(9) 0.0550(4) Uani d 1
H H10 0.3362 0.0925 0.5446 0.066 Uiso calc 1
C C11 0.37511(18) 0.20595(16) 0.70001(9) 0.0495(3) Uani d 1
C C12 0.5038(2) 0.22395(19) 0.75213(11) 0.0616(4) Uani d 1
H H12 0.5903 0.2804 0.7247 0.074 Uiso calc 1
C C13 0.5045(2) 0.1575(2) 0.84619(11) 0.0668(4) Uani d 1
H H13 0.5919 0.1710 0.8805 0.080 Uiso calc 1
C C14 0.3811(2) 0.0739(2) 0.88851(10) 0.0625(4) Uani d 1
H H14 0.3848 0.0307 0.9511 0.075 Uiso calc 1
C C15 0.24639(18) 0.05219(16) 0.83788(9) 0.0526(3) Uani d 1
C C16 0.1127(2) -0.03118(19) 0.87873(11) 0.0644(4) Uani d 1
H H16 0.1144 -0.0795 0.9407 0.077 Uiso calc 1
C C17 -0.0188(2) -0.0412(2) 0.82776(12) 0.0684(4) Uani d 1
H H17 -0.1062 -0.0964 0.8555 0.082 Uiso calc 1
C C18 -0.02515(19) 0.03028(19) 0.73418(11) 0.0608(4) Uani d 1
H H18 -0.1172 0.0235 0.7009 0.073 Uiso calc 1
C C19 0.10345(17) 0.10989(16) 0.69160(9) 0.0489(3) Uani d 1
C C20 0.24349(16) 0.12050(15) 0.74293(9) 0.0460(3) Uani d 1
C C21 0.2512(3) 0.6594(2) 0.67886(14) 0.0835(5) Uani d 1
H H21A 0.3480 0.5668 0.6877 0.125 Uiso calc 1
H H21B 0.1430 0.6246 0.7000 0.125 Uiso calc 1
H H21C 0.2655 0.7410 0.7134 0.125 Uiso calc 1
C C22 0.2473(2) 0.7278(2) 0.58287(14) 0.0749(5) Uani d 1

loop_
_atom_site_aniso_label
_atom_site_aniso_U_11
_atom_site_aniso_U_22
_atom_site_aniso_U_33
_atom_site_aniso_U_12
_atom_site_aniso_U_13
_atom_site_aniso_U_23
O1 0.1225(10) 0.0607(7) 0.0433(6) -0.0013(6) 0.0027(6) -0.0027(5)
N1 0.0629(8) 0.0651(8) 0.0494(7) -0.0174(6) -0.0017(6) -0.0063(6)
N2 0.0556(7) 0.0655(8) 0.0475(7) -0.0064(5) -0.0112(5) -0.0100(5)
N3 0.1015(14) 0.168(2) 0.0829(13) -0.0474(14) -0.0207(10) -0.0021(13)
C1 0.0677(8) 0.0491(7) 0.0437(7) -0.0121(6) 0.0009(6) -0.0056(6)
C2 0.0710(9) 0.0436(7) 0.0528(8) 0.0004(6) -0.0005(7) -0.0093(6)
C3 0.0616(8) 0.0503(7) 0.0460(7) -0.0042(6) 0.0024(6) -0.0147(6)
C4 0.0472(7) 0.0477(7) 0.0460(7) -0.0083(5) -0.0015(5) -0.0112(5)
C5 0.0619(8) 0.0473(7) 0.0508(8) 0.0012(6) -0.0017(6) -0.0116(6)
C6 0.0690(9) 0.0543(8) 0.0473(7) -0.0054(6) 0.0059(6) -0.0168(6)
C7 0.1177(16) 0.0847(12) 0.0441(9) -0.0088(11) 0.0010(9) -0.0093(8)
C8 0.0534(7) 0.0503(7) 0.0492(7) -0.0039(6) -0.0049(6) -0.0095(6)
C9 0.0728(9) 0.0531(8) 0.0477(8) -0.0005(7) -0.0048(7) -0.0079(6)
C10 0.0624(8) 0.0534(8) 0.0449(7) -0.0015(6) -0.0043(6) -0.0096(6)
C11 0.0507(7) 0.0481(7) 0.0464(7) -0.0012(5) -0.0034(5) -0.0108(5)
C12 0.0558(8) 0.0629(9) 0.0677(9) -0.0096(7) -0.0083(7) -0.0157(7)
C13 0.0647(9) 0.0715(10) 0.0651(9) 0.0021(8) -0.0226(7) -0.0230(8)
C14 0.0692(9) 0.0649(9) 0.0459(7) 0.0092(7) -0.0135(7) -0.0127(6)
C15 0.0569(8) 0.0471(7) 0.0455(7) 0.0080(6) -0.0027(6) -0.0097(5)
C16 0.0738(10) 0.0573(8) 0.0506(8) -0.0005(7) 0.0061(7) -0.0015(6)
C17 0.0660(9) 0.0624(9) 0.0722(10) -0.0144(7) 0.0123(8) -0.0081(8)
C18 0.0531(8) 0.0610(9) 0.0688(9) -0.0100(6) -0.0021(7) -0.0154(7)
C19 0.0499(7) 0.0450(7) 0.0481(7) 0.0011(5) -0.0038(5) -0.0119(5)
C20 0.0474(7) 0.0419(6) 0.0443(7) 0.0033(5) -0.0029(5) -0.0111(5)
C21 0.0940(13) 0.0738(11) 0.0794(12) -0.0137(10) 0.0011(10) -0.0126(9)
C22 0.0647(10) 0.0877(12) 0.0764(12) -0.0204(9) -0.0083(8) -0.0161(10)

loop_
_atom_type_symbol
_atom_type_description
_atom_type_scat_dispersion_real
_atom_type_scat_dispersion_imag
_atom_type_scat_source
C C 0.0181 0.0091 'International Tables Vol C Tables 4.2.6.8 and 6.1.1.4'
H H 0.0000 0.0000 'International Tables Vol C Tables 4.2.6.8 and 6.1.1.4'
N N 0.0311 0.0180 'International Tables Vol C Tables 4.2.6.8 and 6.1.1.4'
O O 0.0492 0.0322 'International Tables Vol C Tables 4.2.6.8 and 6.1.1.4'

loop_
_geom_angle_atom_site_label_1
_geom_angle_atom_site_label_2
_geom_angle_atom_site_label_3
_geom_angle
C1 O1 C7 118.12(13)
C11 N1 C10 116.49(12)
C11 N1 H1 113.1(11)
C10 N1 H1 112.6(11)
C19 N2 C10 116.97(11)
C19 N2 H2 114.5(12)
C10 N2 H2 114.7(12)
O1 C1 C6 125.11(13)
O1 C1 C2 115.59(13)
C6 C1 C2 119.30(13)
C3 C2 C1 120.63(13)
C3 C2 H2A 119.7
C1 C2 H2A 119.7
C2 C3 C4 121.10(12)
C2 C3 H3 119.5
C4 C3 H3 119.5
C5 C4 C3 117.41(12)
C5 C4 C8 119.73(12)
C3 C4 C8 122.85(12)
C4 C5 C6 122.15(12)
C4 C5 H5 118.9
C6 C5 H5 118.9
C1 C6 C5 119.41(13)
C1 C6 H6 120.3
C5 C6 H6 120.3
O1 C7 H7A 109.5
O1 C7 H7B 109.5
H7A C7 H7B 109.5
O1 C7 H7C 109.5
H7A C7 H7C 109.5
H7B C7 H7C 109.5
C9 C8 C4 127.69(13)
C9 C8 H8 116.2
C4 C8 H8 116.2
C8 C9 C10 123.58(14)
C8 C9 H9 118.2
C10 C9 H9 118.2
N2 C10 N1 106.95(11)
N2 C10 C9 110.23(12)
N1 C10 C9 110.56(12)
N2 C10 H10 109.7
N1 C10 H10 109.7
C9 C10 H10 109.7
C12 C11 N1 122.29(14)
C12 C11 C20 119.28(13)
N1 C11 C20 118.32(12)
C11 C12 C13 120.18(15)
C11 C12 H12 119.9
C13 C12 H12 119.9
C14 C13 C12 121.58(14)
C14 C13 H13 119.2
C12 C13 H13 119.2
C13 C14 C15 120.31(14)
C13 C14 H14 119.8
C15 C14 H14 119.8
C16 C15 C20 118.76(13)
C16 C15 C14 122.73(14)
C20 C15 C14 118.49(14)
C17 C16 C15 120.21(14)
C17 C16 H16 119.9
C15 C16 H16 119.9
C16 C17 C18 121.29(15)
C16 C17 H17 119.4
C18 C17 H17 119.4
C19 C18 C17 120.33(14)
C19 C18 H18 119.8
C17 C18 H18 119.8
C18 C19 N2 123.57(13)
C18 C19 C20 119.56(13)
N2 C19 C20 116.74(12)
C15 C20 C11 120.15(12)
C15 C20 C19 119.81(13)
C11 C20 C19 119.98(12)
C22 C21 H21A 109.5
C22 C21 H21B 109.5
H21A C21 H21B 109.5
C22 C21 H21C 109.5
H21A C21 H21C 109.5
H21B C21 H21C 109.5
N3 C22 C21 179.1(2)

loop_
_geom_bond_atom_site_label_1
_geom_bond_atom_site_label_2
_geom_bond_distance
O1 C1 1.3581(16)
O1 C7 1.422(2)
N1 C11 1.3902(17)
N1 C10 1.4630(19)
N1 H1 0.882(18)
N2 C19 1.3869(17)
N2 C10 1.4489(19)
N2 H2 0.842(18)
N3 C22 1.130(2)
C1 C6 1.381(2)
C1 C2 1.3913(19)
C2 C3 1.3685(19)
C2 H2A 0.9300
C3 C4 1.3983(19)
C3 H3 0.9300
C4 C5 1.3830(18)
C4 C8 1.4666(18)
C5 C6 1.3852(19)
C5 H5 0.9300
C6 H6 0.9300
C7 H7A 0.9600
C7 H7B 0.9600
C7 H7C 0.9600
C8 C9 1.312(2)
C8 H8 0.9300
C9 C10 1.4917(19)
C9 H9 0.9300
C10 H10 0.9800
C11 C12 1.379(2)
C11 C20 1.4170(19)
C12 C13 1.398(2)
C12 H12 0.9300
C13 C14 1.355(2)
C13 H13 0.9300
C14 C15 1.415(2)
C14 H14 0.9300
C15 C16 1.412(2)
C15 C20 1.4144(18)
C16 C17 1.362(2)
C16 H16 0.9300
C17 C18 1.403(2)
C17 H17 0.9300
C18 C19 1.368(2)
C18 H18 0.9300
C19 C20 1.4226(19)
C21 C22 1.429(3)
C21 H21A 0.9600
C21 H21B 0.9600
C21 H21C 0.9600

loop_
_geom_hbond_atom_site_label_D
_geom_hbond_atom_site_label_H
_geom_hbond_atom_site_label_A
_geom_hbond_site_symmetry_A
_geom_hbond_distance_DH
_geom_hbond_distance_HA
_geom_hbond_distance_DA
_geom_hbond_angle_DHA
N1 H1 N3 2_666 0.88(2) 2.49(2) 3.305(3) 154.1(15)
N2 H2 N3 2_566 0.84(2) 2.44(2) 3.234(2) 156.8(16)

loop_
_geom_torsion_atom_site_label_1
_geom_torsion_atom_site_label_2
_geom_torsion_atom_site_label_3
_geom_torsion_atom_site_label_4
_geom_torsion
C7 O1 C1 C6 10.1(3)
C7 O1 C1 C2 -170.59(16)
O1 C1 C2 C3 -179.98(14)
C6 C1 C2 C3 -0.7(2)
C1 C2 C3 C4 -0.1(2)
C2 C3 C4 C5 0.5(2)
C2 C3 C4 C8 -178.77(13)
C3 C4 C5 C6 -0.2(2)
C8 C4 C5 C6 179.08(13)
O1 C1 C6 C5 -179.82(14)
C2 C1 C6 C5 0.9(2)
C4 C5 C6 C1 -0.5(2)
C5 C4 C8 C9 173.37(16)
C3 C4 C8 C9 -7.4(2)
C4 C8 C9 C10 177.61(13)
C19 N2 C10 N1 -54.88(16)
C19 N2 C10 C9 -175.12(11)
C11 N1 C10 N2 51.33(16)
C11 N1 C10 C9 171.35(12)
C8 C9 C10 N2 -116.90(17)
C8 C9 C10 N1 125.05(16)
C10 N1 C11 C12 157.87(14)
C10 N1 C11 C20 -25.97(18)
N1 C11 C12 C13 176.53(13)
C20 C11 C12 C13 0.4(2)
C11 C12 C13 C14 0.2(2)
C12 C13 C14 C15 -0.2(2)
C13 C14 C15 C16 -178.84(14)
C13 C14 C15 C20 -0.5(2)
C20 C15 C16 C17 -1.8(2)
C14 C15 C16 C17 176.61(14)
C15 C16 C17 C18 0.0(2)
C16 C17 C18 C19 1.0(2)
C17 C18 C19 N2 -176.13(13)
C17 C18 C19 C20 -0.3(2)
C10 N2 C19 C18 -152.05(14)
C10 N2 C19 C20 31.99(17)
C16 C15 C20 C11 179.55(12)
C14 C15 C20 C11 1.10(19)
C16 C15 C20 C19 2.48(18)
C14 C15 C20 C19 -175.97(12)
C12 C11 C20 C15 -1.08(19)
N1 C11 C20 C15 -177.36(11)
C12 C11 C20 C19 175.98(12)
N1 C11 C20 C19 -0.30(19)
C18 C19 C20 C15 -1.48(19)
N2 C19 C20 C15 174.65(11)
C18 C19 C20 C11 -178.55(12)
N2 C19 C20 C11 -2.42(18)
